data_7153164
loop_
_publ_author_name
'Bao, Yun-Hong'
'Zhu, Jia-Yi'
'Qin, Wen-Bing'
'Kong, Yu-Bo'
'Chen, Zheng-Wang'
'Tang, Shao-Bin'
'Liu, Liang-Xian'

_publ_section_title
;
 Cu(ii)-catalyzed highly regio- and stereoselective construction of C-C
 double bonds: an efficient method for the ketonization-olefination of
 indoles.
;
_journal_issue 45
_journal_name_full 'Organic &amp; biomolecular chemistry'
_journal_page_first 7938
_journal_page_last 7945
_journal_paper_doi 10.1039/c3ob41589a
_journal_volume 11
_journal_year 2013
_chemical_formula_sum 'C21 H18 N O5'
_chemical_formula_weight 364.36
_chemical_name_systematic
; 
 ? 
;
_space_group_IT_number 2
_symmetry_space_group_name_Hall '-P 1'
_symmetry_space_group_name_H-M 'P -1'
_atom_sites_solution_hydrogens geom
_atom_sites_solution_primary direct
_atom_sites_solution_secondary difmap
_audit_creation_method SHELXL-97
_cell_angle_alpha 73.4260(10)
_cell_angle_beta 83.0680(10)
_cell_angle_gamma 82.1040(10)
_cell_formula_units_Z 2
_cell_length_a 5.86050(10)
_cell_length_b 11.8631(2)
_cell_length_c 14.0648(3)
_cell_measurement_temperature 296(2)
_cell_volume 924.90(3)
_computing_structure_refinement 'SHELXL-97 (Sheldrick, 1997)'
_computing_structure_solution 'SHELXS-97 (Sheldrick, 1990)'
_diffrn_ambient_temperature 296(2)
_diffrn_measured_fraction_theta_full 0.969
_diffrn_measured_fraction_theta_max 0.969
_diffrn_radiation_monochromator graphite
_diffrn_radiation_source 'fine-focus sealed tube'
_diffrn_radiation_type MoK\a
_diffrn_radiation_wavelength 0.71073
_diffrn_reflns_av_R_equivalents 0.0220
_diffrn_reflns_av_sigmaI/netI 0.0250
_diffrn_reflns_limit_h_max 7
_diffrn_reflns_limit_h_min -7
_diffrn_reflns_limit_k_max 15
_diffrn_reflns_limit_k_min -15
_diffrn_reflns_limit_l_max 14
_diffrn_reflns_limit_l_min -18
_diffrn_reflns_number 8926
_diffrn_reflns_theta_full 27.88
_diffrn_reflns_theta_max 27.88
_diffrn_reflns_theta_min 2.01
_exptl_absorpt_coefficient_mu 0.094
_exptl_crystal_density_diffrn 1.308
_exptl_crystal_density_method 'not measured'
_exptl_crystal_F_000 382
_refine_diff_density_max 0.292
_refine_diff_density_min -0.302
_refine_diff_density_rms 0.081
_refine_ls_extinction_method none
_refine_ls_goodness_of_fit_ref 1.041
_refine_ls_hydrogen_treatment mixed
_refine_ls_matrix_type full
_refine_ls_number_parameters 246
_refine_ls_number_reflns 4290
_refine_ls_number_restraints 0
_refine_ls_restrained_S_all 1.041
_refine_ls_R_factor_all 0.0632
_refine_ls_R_factor_gt 0.0527
_refine_ls_shift/su_max 0.400
_refine_ls_shift/su_mean 0.030
_refine_ls_structure_factor_coef Fsqd
_refine_ls_weighting_details 'calc w=1/[\s^2^(Fo^2^)+(0.0924P)^2^+0.1502P] where P=(Fo^2^+2Fc^2^)/3'
_refine_ls_weighting_scheme calc
_refine_ls_wR_factor_gt 0.1487
_refine_ls_wR_factor_ref 0.1598
_reflns_number_gt 3436
_reflns_number_total 4290
_reflns_threshold_expression >2sigma(I)
_cod_data_source_file c3ob41589a.txt
_cod_data_source_block 1
_cod_database_code 7153164

loop_
_symmetry_equiv_pos_as_xyz
'x, y, z'
'-x, -y, -z'

loop_
_atom_site_label
_atom_site_type_symbol
_atom_site_fract_x
_atom_site_fract_y
_atom_site_fract_z
_atom_site_U_iso_or_equiv
_atom_site_adp_type
_atom_site_occupancy
_atom_site_symmetry_multiplicity
_atom_site_calc_flag
_atom_site_refinement_flags
O5 O 0.4703(2) 0.54487(10) 0.09407(8) 0.0555(3) Uani 1 1 d .
O2 O 1.2946(2) 0.12192(11) -0.10543(9) 0.0614(3) Uani 1 1 d .
O1 O 1.2084(2) 0.35376(11) 0.26507(9) 0.0599(3) Uani 1 1 d .
N1 N 0.8511(2) 0.38982(10) 0.07570(9) 0.0443(3) Uani 1 1 d .
H1A H 0.7356 0.4200 0.0409 0.053 Uiso 1 1 calc R
C5 C 1.1192(2) 0.34824(12) 0.19368(11) 0.0440(3) Uani 1 1 d .
C6 C 0.8818(2) 0.41152(12) 0.16307(10) 0.0417(3) Uani 1 1 d .
C7 C 0.7397(3) 0.47830(12) 0.21416(10) 0.0432(3) Uani 1 1 d .
O3 O 0.7726(3) 0.37938(12) 0.38145(9) 0.0747(4) Uani 1 1 d .
C9 C 1.2006(2) 0.28608(12) 0.11891(10) 0.0432(3) Uani 1 1 d .
C10 C 1.4231(3) 0.15656(13) 0.03230(12) 0.0510(4) Uani 1 1 d .
H10A H 1.5539 0.1048 0.0246 0.061 Uiso 1 1 calc R
C11 C 1.0343(2) 0.31143(11) 0.05047(10) 0.0410(3) Uani 1 1 d .
C12 C 1.2156(3) 0.05950(13) -0.24248(11) 0.0485(3) Uani 1 1 d .
O4 O 0.8496(3) 0.56719(12) 0.33201(10) 0.0728(4) Uani 1 1 d .
C14 C 0.7971(3) 0.48155(14) 0.31402(12) 0.0514(4) Uani 1 1 d .
C15 C 1.2510(3) 0.18130(13) -0.03445(11) 0.0478(3) Uani 1 1 d .
C16 C 1.0537(3) 0.26038(12) -0.02725(11) 0.0459(3) Uani 1 1 d .
H16A H 0.9416 0.2776 -0.0724 0.055 Uiso 1 1 calc R
C17 C 0.5272(3) 0.54722(13) 0.17441(11) 0.0459(3) Uani 1 1 d .
C18 C 1.3982(3) 0.20879(13) 0.10893(11) 0.0480(3) Uani 1 1 d .
H18A H 1.5112 0.1929 0.1534 0.058 Uiso 1 1 calc R
C19 C 1.1276(3) 0.13792(15) -0.17624(13) 0.0548(4) Uani 1 1 d .
H19A H 1.1083 0.2199 -0.2153 0.066 Uiso 1 1 calc R
H19B H 0.9792 0.1167 -0.1421 0.066 Uiso 1 1 calc R
C20 C 1.0858(3) -0.02471(16) -0.25174(13) 0.0589(4) Uani 1 1 d .
H20A H 0.9421 -0.0337 -0.2160 0.071 Uiso 1 1 calc R
C21 C 0.3829(3) 0.6210(2) 0.23446(16) 0.0718(5) Uani 1 1 d .
H21A H 0.2501 0.6609 0.2001 0.108 Uiso 1 1 calc R
H21B H 0.4728 0.6785 0.2435 0.108 Uiso 1 1 calc R
H21C H 0.3333 0.5711 0.2983 0.108 Uiso 1 1 calc R
C22 C 1.4293(3) 0.06981(17) -0.29570(13) 0.0627(4) Uani 1 1 d .
H22A H 1.5193 0.1261 -0.2903 0.075 Uiso 1 1 calc R
C23 C 1.3799(4) -0.08520(18) -0.36553(14) 0.0708(5) Uani 1 1 d .
H23A H 1.4351 -0.1339 -0.4065 0.085 Uiso 1 1 calc R
C24 C 1.1675(4) -0.09600(17) -0.31382(15) 0.0688(5) Uani 1 1 d .
H24A H 1.0773 -0.1516 -0.3204 0.083 Uiso 1 1 calc R
C25 C 1.5113(4) -0.0022(2) -0.35665(14) 0.0719(5) Uani 1 1 d .
H25A H 1.6558 0.0055 -0.3918 0.086 Uiso 1 1 calc R
C26 C 0.8420(9) 0.3689(3) 0.47973(18) 0.1440(17) Uani 1 1 d .
H26A H 0.8173 0.4312 0.5088 0.173 Uiso 1 1 calc R
C27 C 0.9412(11) 0.2653(4) 0.5235(3) 0.195(3) Uani 1 1 d .
H27A H 0.9800 0.2653 0.5879 0.292 Uiso 1 1 calc R
H27B H 1.0795 0.2474 0.4840 0.292 Uiso 1 1 calc R
H27C H 0.8376 0.2068 0.5310 0.292 Uiso 1 1 calc R

loop_
_atom_site_aniso_label
_atom_site_aniso_U_11
_atom_site_aniso_U_22
_atom_site_aniso_U_33
_atom_site_aniso_U_23
_atom_site_aniso_U_13
_atom_site_aniso_U_12
O5 0.0588(6) 0.0611(7) 0.0467(6) -0.0170(5) -0.0147(5) 0.0069(5)
O2 0.0672(7) 0.0630(7) 0.0595(7) -0.0324(6) -0.0234(6) 0.0232(5)
O1 0.0656(7) 0.0654(7) 0.0560(7) -0.0255(5) -0.0243(6) 0.0032(5)
N1 0.0464(6) 0.0462(6) 0.0412(6) -0.0153(5) -0.0118(5) 0.0060(5)
C5 0.0488(7) 0.0397(7) 0.0439(7) -0.0098(5) -0.0120(6) -0.0026(5)
C6 0.0477(7) 0.0383(6) 0.0393(7) -0.0096(5) -0.0083(5) -0.0030(5)
C7 0.0500(7) 0.0414(7) 0.0392(7) -0.0123(5) -0.0076(6) -0.0020(5)
O3 0.1238(12) 0.0623(8) 0.0394(6) -0.0122(5) -0.0176(7) -0.0089(7)
C9 0.0466(7) 0.0403(7) 0.0430(7) -0.0105(5) -0.0098(6) -0.0017(5)
C10 0.0494(8) 0.0471(8) 0.0546(9) -0.0150(6) -0.0123(7) 0.0105(6)
C11 0.0452(7) 0.0361(6) 0.0396(7) -0.0083(5) -0.0067(5) 0.0005(5)
C12 0.0569(8) 0.0441(7) 0.0438(7) -0.0122(6) -0.0114(6) 0.0032(6)
O4 0.0933(10) 0.0645(8) 0.0747(8) -0.0353(7) -0.0244(7) -0.0072(7)
C14 0.0584(9) 0.0523(8) 0.0469(8) -0.0194(6) -0.0116(7) 0.0016(6)
C15 0.0562(8) 0.0426(7) 0.0443(7) -0.0144(6) -0.0102(6) 0.0058(6)
C16 0.0509(8) 0.0444(7) 0.0419(7) -0.0127(6) -0.0131(6) 0.0061(6)
C17 0.0492(7) 0.0455(7) 0.0435(7) -0.0139(6) -0.0057(6) -0.0010(6)
C18 0.0480(7) 0.0460(7) 0.0495(8) -0.0110(6) -0.0165(6) 0.0029(6)
C19 0.0580(9) 0.0539(9) 0.0541(9) -0.0205(7) -0.0145(7) 0.0093(7)
C20 0.0632(10) 0.0601(10) 0.0556(9) -0.0175(7) -0.0060(8) -0.0098(7)
C21 0.0615(10) 0.0883(13) 0.0740(12) -0.0446(10) -0.0148(9) 0.0196(9)
C22 0.0663(10) 0.0680(11) 0.0612(10) -0.0276(8) -0.0029(8) -0.0136(8)
C23 0.0945(14) 0.0712(11) 0.0535(10) -0.0313(9) -0.0117(10) 0.0027(10)
C24 0.0909(14) 0.0587(10) 0.0649(11) -0.0232(8) -0.0133(10) -0.0159(9)
C25 0.0690(11) 0.0928(14) 0.0581(10) -0.0330(10) 0.0050(9) -0.0064(10)
C26 0.290(5) 0.0956(19) 0.0519(13) -0.0255(12) -0.069(2) 0.020(2)
C27 0.348(7) 0.142(3) 0.107(2) -0.035(2) -0.139(4) 0.036(4)

loop_
_atom_type_symbol
_atom_type_description
_atom_type_scat_dispersion_real
_atom_type_scat_dispersion_imag
_atom_type_scat_source
C C 0.0033 0.0016 'International Tables Vol C Tables 4.2.6.8 and 6.1.1.4'
H H 0.0000 0.0000 'International Tables Vol C Tables 4.2.6.8 and 6.1.1.4'
N N 0.0061 0.0033 'International Tables Vol C Tables 4.2.6.8 and 6.1.1.4'
O O 0.0106 0.0060 'International Tables Vol C Tables 4.2.6.8 and 6.1.1.4'

loop_
_geom_angle_atom_site_label_1
_geom_angle_atom_site_label_2
_geom_angle_atom_site_label_3
_geom_angle
C15 O2 C19 118.95(12)
C6 N1 C11 110.47(11)
O1 C5 C9 130.72(14)
O1 C5 C6 124.79(14)
C9 C5 C6 104.50(11)
C7 C6 N1 128.51(13)
C7 C6 C5 124.76(13)
N1 C6 C5 106.70(12)
C6 C7 C17 121.61(13)
C6 C7 C14 119.72(13)
C17 C7 C14 118.66(13)
C14 O3 C26 116.21(18)
C18 C9 C11 120.13(13)
C18 C9 C5 131.84(13)
C11 C9 C5 107.99(12)
C18 C10 C15 120.00(13)
C16 C11 C9 122.47(13)
C16 C11 N1 127.35(12)
C9 C11 N1 110.14(12)
C20 C12 C22 118.36(15)
C20 C12 C19 120.94(15)
C22 C12 C19 120.71(15)
O4 C14 O3 124.03(15)
O4 C14 C7 124.57(15)
O3 C14 C7 111.33(13)
O2 C15 C16 123.81(14)
O2 C15 C10 114.03(13)
C16 C15 C10 122.16(14)
C11 C16 C15 116.31(13)
O5 C17 C7 120.92(13)
O5 C17 C21 120.88(14)
C7 C17 C21 118.20(14)
C10 C18 C9 118.90(13)
O2 C19 C12 107.49(12)
C12 C20 C24 120.55(17)
C25 C22 C12 120.95(17)
C24 C23 C25 119.67(17)
C23 C24 C20 120.38(18)
C23 C25 C22 120.09(18)
C27 C26 O3 114.5(3)

loop_
_geom_bond_atom_site_label_1
_geom_bond_atom_site_label_2
_geom_bond_distance
O5 C17 1.2250(18)
O2 C15 1.3595(18)
O2 C19 1.4359(19)
O1 C5 1.2082(17)
N1 C6 1.3622(18)
N1 C11 1.4019(17)
C5 C9 1.450(2)
C5 C6 1.5351(19)
C6 C7 1.355(2)
C7 C17 1.469(2)
C7 C14 1.495(2)
O3 C14 1.322(2)
O3 C26 1.454(2)
C9 C18 1.394(2)
C9 C11 1.3953(19)
C10 C18 1.373(2)
C10 C15 1.405(2)
C11 C16 1.3797(19)
C12 C20 1.379(2)
C12 C22 1.381(2)
C12 C19 1.499(2)
O4 C14 1.201(2)
C15 C16 1.398(2)
C17 C21 1.497(2)
C20 C24 1.384(3)
C22 C25 1.379(3)
C23 C24 1.367(3)
C23 C25 1.371(3)
C26 C27 1.298(5)
